data_2104235
loop_
_publ_author_name
'Siegler, Maxime A.'
'Parkin, Sean'
'Selegue, John P.'
'Brock, Carolyn Pratt'

_publ_section_title
;
 The elusive [Ni(H~2~O)~2~(15-crown-5)]^2+^ cation and related
 co-crystals of nickel(II) hydrates and 15-crown-5
;
_journal_issue 6
_journal_name_full 'Acta Crystallographica Section B'
_journal_page_first 725
_journal_page_last 737
_journal_paper_doi 10.1107/S0108768108034058
_journal_volume 64
_journal_year 2008
_chemical_formula_moiety 'C10 H20 O5, H12 Ni O6 2+, 2(N O3 1-), H2 O'
_chemical_formula_sum 'C10 H34 N2 Ni O18'
_chemical_formula_weight 529.10
_chemical_name_common 'hexaquanickel(II) nitrate (15-crown-5) monohydrate'
_chemical_name_systematic
;
 ?
;
_space_group_IT_number 4
_symmetry_cell_setting monoclinic
_symmetry_space_group_name_Hall 'P 2yb (1/2*x,y,-1/2*x+z)'
_symmetry_space_group_name_H-M 'B 1 21 1'
_atom_sites_solution_hydrogens geom
_atom_sites_solution_primary direct
_atom_sites_solution_secondary difmap
_audit_creation_method SHELXL-97
_cell_angle_alpha 90.00
_cell_angle_beta 106.420(10)
_cell_angle_gamma 90.00
_cell_formula_units_Z 8
_cell_length_a 16.176(2)
_cell_length_b 16.514(2)
_cell_length_c 17.876(2)
_cell_measurement_reflns_used 5425
_cell_measurement_temperature 90.0(2)
_cell_measurement_theta_max 27.48
_cell_measurement_theta_min 1.00
_cell_volume 4580.5(10)
_computing_cell_refinement 'DENZO-SMN (Otwinowski & Minor, 2006)'
_computing_data_collection 'COLLECT (Nonius, 1999)'
_computing_data_reduction 'DENZO-SMN (Otwinowski & Minor, 2006)'
_computing_molecular_graphics 'XP in SHELXTL (Mercury (Macrae et al., 2008)'
_computing_publication_material 'SHELX-97 and local procedures'
_computing_structure_refinement 'SHELXL-97 (Sheldrick, 2008)'
_computing_structure_solution 'SHELXS-97 (Sheldrick, 2008)'
_diffrn_ambient_temperature 90.0(2)
_diffrn_detector_area_resol_mean 18
_diffrn_measured_fraction_theta_full 0.999
_diffrn_measured_fraction_theta_max 0.999
_diffrn_measurement_device_type 'Nonius KappaCCD diffractometer'
_diffrn_measurement_method '\w scans at fixed \c = 55\%'
_diffrn_radiation_monochromator graphite
_diffrn_radiation_source 'fine-focus sealed tube'
_diffrn_radiation_type MoK\a
_diffrn_radiation_wavelength 0.71073
_diffrn_reflns_av_R_equivalents 0.0000
_diffrn_reflns_av_sigmaI/netI 0.0414
_diffrn_reflns_limit_h_max 20
_diffrn_reflns_limit_h_min -20
_diffrn_reflns_limit_k_max 20
_diffrn_reflns_limit_k_min -21
_diffrn_reflns_limit_l_max 23
_diffrn_reflns_limit_l_min -23
_diffrn_reflns_number 10301
_diffrn_reflns_theta_full 27.47
_diffrn_reflns_theta_max 27.47
_diffrn_reflns_theta_min 1.50
_diffrn_standards_decay_% <2
_diffrn_standards_number 0
_exptl_absorpt_coefficient_mu 0.931
_exptl_absorpt_correction_T_max 0.8357
_exptl_absorpt_correction_T_min 0.7071
_exptl_absorpt_correction_type multi-scan
_exptl_absorpt_process_details 'Scalepack (Otwinowski & Minor, 2006)'
_exptl_crystal_colour 'pale green'
_exptl_crystal_density_diffrn 1.535
_exptl_crystal_density_method 'not measured'
_exptl_crystal_description parallelepiped
_exptl_crystal_F_000 2240
_exptl_crystal_size_max 0.40
_exptl_crystal_size_mid 0.20
_exptl_crystal_size_min 0.20
_refine_diff_density_max 0.579
_refine_diff_density_min -0.410
_refine_ls_abs_structure_details 'Flack H D (1983), Acta Cryst. A39, 876-881'
_refine_ls_abs_structure_Flack -0.002(7)
_refine_ls_extinction_coef 0.00036(6)
_refine_ls_extinction_expression Fc^*^=kFc[1+0.001xFc^2^\l^3^/sin(2\q)]^-1/4^
_refine_ls_extinction_method SHELXL
_refine_ls_goodness_of_fit_ref 1.038
_refine_ls_hydrogen_treatment mixed
_refine_ls_matrix_type full
_refine_ls_number_parameters 648
_refine_ls_number_reflns 10301
_refine_ls_number_restraints 43
_refine_ls_restrained_S_all 1.037
_refine_ls_R_factor_all 0.0448
_refine_ls_R_factor_gt 0.0308
_refine_ls_shift/su_max 0.002
_refine_ls_shift/su_mean 0.000
_refine_ls_structure_factor_coef Fsqd
_refine_ls_weighting_details 'calc w=1/[\s^2^(Fo^2^)+(0.0249P)^2^+2.8514P] where P=(Fo^2^+2Fc^2^)/3'
_refine_ls_weighting_scheme calc
_refine_ls_wR_factor_gt 0.0640
_refine_ls_wR_factor_ref 0.0694
_reflns_number_gt 8534
_reflns_number_total 10301
_reflns_threshold_expression >2\s(I)
_cod_data_source_file bs5068.cif
_cod_data_source_block 2a
_cod_original_sg_symbol_H-M 'B 21'
_cod_database_code 2104235
_cod_database_fobs_code 2104235

loop_
_symmetry_equiv_pos_as_xyz
'x, y, z'
'-x, y+1/2, -z'
'x+1/2, y, z+1/2'
'-x+1/2, y+1/2, -z+1/2'

loop_
_atom_site_type_symbol
_atom_site_label
_atom_site_fract_x
_atom_site_fract_y
_atom_site_fract_z
_atom_site_U_iso_or_equiv
_atom_site_adp_type
_atom_site_calc_flag
_atom_site_refinement_flags
_atom_site_occupancy
_atom_site_disorder_assembly
_atom_site_disorder_group
C C1_1 0.04439(17) 0.18343(16) 0.05096(13) 0.0231(6) Uani d . 1 . .
H H1A_1 0.0051 0.1409 0.0218 0.028 Uiso calc R 1 . .
H H1B_1 0.1041 0.1689 0.0521 0.028 Uiso calc R 1 . .
C C2_1 0.02062(15) 0.26447(16) 0.01186(14) 0.0215(6) Uani d . 1 . .
H H2A_1 0.0074 0.2581 -0.0454 0.026 Uiso calc R 1 . .
H H2B_1 -0.0314 0.2859 0.0238 0.026 Uiso calc R 1 . .
C C3_1 0.06835(16) 0.40306(16) 0.01996(13) 0.0229(6) Uani d . 1 . .
H H3A_1 0.0286 0.4060 -0.0335 0.027 Uiso calc R 1 . .
H H3B_1 0.1211 0.4338 0.0205 0.027 Uiso calc R 1 . .
C C4_1 0.02621(15) 0.44161(16) 0.07578(14) 0.0218(5) Uani d . 1 . .
H H4A_1 0.0133 0.4992 0.0618 0.026 Uiso calc R 1 . .
H H4B_1 -0.0285 0.4136 0.0735 0.026 Uiso calc R 1 . .
C C5_1 0.05249(16) 0.47752(16) 0.20859(14) 0.0192(6) Uani d . 1 . .
H H5A_1 -0.0096 0.4660 0.1997 0.023 Uiso calc R 1 . .
H H5B_1 0.0596 0.5366 0.2036 0.023 Uiso calc R 1 . .
C C6_1 0.10217(15) 0.44992(15) 0.28862(14) 0.0203(5) Uani d . 1 . .
H H6A_1 0.1648 0.4516 0.2941 0.024 Uiso calc R 1 . .
H H6B_1 0.0902 0.4860 0.3285 0.024 Uiso calc R 1 . .
C C7_1 0.13483(15) 0.32544(15) 0.36078(13) 0.0192(6) Uani d . 1 . .
H H7A_1 0.1342 0.3482 0.4118 0.023 Uiso calc R 1 . .
H H7B_1 0.1941 0.3300 0.3559 0.023 Uiso calc R 1 . .
C C8_1 0.10753(16) 0.23881(16) 0.35541(14) 0.0207(5) Uani d . 1 . .
H H8A_1 0.1428 0.2084 0.4011 0.025 Uiso calc R 1 . .
H H8B_1 0.0463 0.2348 0.3550 0.025 Uiso calc R 1 . .
C C9_1 0.06617(16) 0.13652(15) 0.25657(14) 0.0202(6) Uani d . 1 . .
H H9A_1 0.0059 0.1474 0.2562 0.024 Uiso calc R 1 . .
H H9B_1 0.0873 0.0891 0.2904 0.024 Uiso calc R 1 . .
C C10_1 0.07072(16) 0.12003(16) 0.17554(15) 0.0235(6) Uani d . 1 . .
H H10A_1 0.1312 0.1101 0.1759 0.028 Uiso calc R 1 . .
H H10B_1 0.0363 0.0714 0.1543 0.028 Uiso calc R 1 . .
O O1_1 0.03728(10) 0.18919(10) 0.12830(9) 0.0189(4) Uani d . 1 . .
O O2_1 0.09079(10) 0.32002(11) 0.03908(9) 0.0202(4) Uani d . 1 . .
O O3_1 0.08397(10) 0.43561(10) 0.15234(9) 0.0184(4) Uani d . 1 . .
O O4_1 0.07606(10) 0.36869(10) 0.29909(9) 0.0185(4) Uani d . 1 . .
O O5_1 0.11873(10) 0.20532(10) 0.28515(9) 0.0184(4) Uani d . 1 . .
Ni Ni1_1 0.325421(16) 0.301237(17) 0.198968(14) 0.00986(7) Uani d . 1 . .
O O6_1 0.20285(9) 0.30515(12) 0.20931(9) 0.0155(3) Uani d D 1 . .
H H6C_1 0.1676(12) 0.3409(10) 0.1890(14) 0.023 Uiso d D 1 . .
H H6D_1 0.1747(13) 0.2715(11) 0.2273(14) 0.023 Uiso d D 1 . .
O O7_1 0.44503(9) 0.30994(10) 0.18265(8) 0.0130(3) Uani d D 1 . .
H H7C_1 0.4853(11) 0.3179(14) 0.2228(8) 0.020 Uiso d D 1 . .
H H7D_1 0.4651(13) 0.2767(12) 0.1568(11) 0.020 Uiso d D 1 . .
O O8_1 0.27377(10) 0.32585(10) 0.08305(9) 0.0161(3) Uani d D 1 . .
H H8C_1 0.2209(6) 0.3210(14) 0.0650(13) 0.024 Uiso d D 1 . .
H H8D_1 0.2882(13) 0.3606(13) 0.0548(12) 0.024 Uiso d D 1 . .
O O9_1 0.34170(10) 0.42168(9) 0.23208(9) 0.0153(3) Uani d D 1 . .
H H9C_1 0.3136(14) 0.4515(13) 0.1966(9) 0.023 Uiso d D 1 . .
H H9D_1 0.3282(15) 0.4371(15) 0.2719(8) 0.023 Uiso d D 1 . .
O O10_1 0.37385(10) 0.26884(10) 0.31447(8) 0.0140(3) Uani d D 1 . .
H H10C_1 0.3700(15) 0.3042(9) 0.3478(11) 0.021 Uiso d D 1 . .
H H10D_1 0.3584(16) 0.2261(8) 0.3337(13) 0.021 Uiso d D 1 . .
O O11_1 0.32119(10) 0.18011(10) 0.17230(9) 0.0159(3) Uani d D 1 . .
H H11C_1 0.2959(15) 0.1557(14) 0.1999(10) 0.024 Uiso d D 1 . .
H H11D_1 0.3012(15) 0.1617(14) 0.1273(7) 0.024 Uiso d D 1 . .
N N1_1 0.32437(11) 0.43406(12) 0.43286(10) 0.0143(4) Uani d . 1 . .
O O12_1 0.35105(11) 0.36294(10) 0.43343(9) 0.0211(4) Uani d . 1 . .
O O13_1 0.30140(11) 0.45917(10) 0.49027(9) 0.0213(4) Uani d . 1 . .
O O14_1 0.31961(12) 0.47919(11) 0.37612(10) 0.0239(4) Uani d . 1 . .
N N2_1 0.28287(13) 0.08032(12) 0.34666(11) 0.0187(4) Uani d . 1 . .
O O15_1 0.27197(10) 0.07636(10) 0.27462(8) 0.0174(4) Uani d . 1 . .
O O16_1 0.24559(11) 0.03107(10) 0.37932(9) 0.0237(4) Uani d . 1 . .
O O17_1 0.33073(13) 0.13364(11) 0.38673(10) 0.0310(5) Uani d . 1 . .
O O18_1 0.2562(3) 0.1252(2) 0.02488(16) 0.0294(9) Uani d PD 0.809(9) A 1
O O18'_1 0.2987(12) 0.1052(9) 0.0363(8) 0.0294(9) Uani d P 0.191(9) A 2
H H18C_1 0.2860(19) 0.1292(16) -0.0066(16) 0.044 Uiso d D 1 . .
H H18D_1 0.2439(19) 0.0758(8) 0.0235(17) 0.044 Uiso d D 1 . .
C C1_2 0.53107(16) 0.22805(16) 0.02330(13) 0.0214(5) Uani d . 1 . .
H H1A_2 0.4868 0.1961 -0.0149 0.026 Uiso calc R 1 . .
H H1B_2 0.5884 0.2127 0.0183 0.026 Uiso calc R 1 . .
C C2_2 0.51571(14) 0.31704(15) 0.00768(13) 0.0178(5) Uani d . 1 . .
H H2A_2 0.4993 0.3272 -0.0492 0.021 Uiso calc R 1 . .
H H2B_2 0.4680 0.3356 0.0280 0.021 Uiso calc R 1 . .
C C3_2 0.57909(16) 0.44617(15) 0.04688(14) 0.0230(6) Uani d . 1 . .
H H3A_2 0.5392 0.4636 -0.0034 0.028 Uiso calc R 1 . .
H H3B_2 0.6347 0.4744 0.0535 0.028 Uiso calc R 1 . .
C C4_2 0.54211(16) 0.47005(16) 0.11259(14) 0.0226(6) Uani d . 1 . .
H H4A_2 0.5373 0.5297 0.1149 0.027 Uiso calc R 1 . .
H H4B_2 0.4839 0.4464 0.1040 0.027 Uiso calc R 1 . .
C C5_2 0.57666(16) 0.46905(16) 0.25100(14) 0.0203(6) Uani d . 1 . .
H H5A_2 0.5136 0.4653 0.2426 0.024 Uiso calc R 1 . .
H H5B_2 0.5939 0.5265 0.2608 0.024 Uiso calc R 1 . .
C C6_2 0.62248(15) 0.41848(15) 0.31943(13) 0.0211(5) Uani d . 1 . .
H H6A_2 0.6837 0.4119 0.3208 0.025 Uiso calc R 1 . .
H H6B_2 0.6201 0.4450 0.3684 0.025 Uiso calc R 1 . .
C C7_2 0.63007(15) 0.27862(16) 0.36054(13) 0.0200(6) Uani d . 1 . .
H H7A_2 0.6296 0.2866 0.4153 0.024 Uiso calc R 1 . .
H H7B_2 0.6906 0.2799 0.3586 0.024 Uiso calc R 1 . .
C C8_2 0.58956(16) 0.19899(16) 0.33080(13) 0.0199(5) Uani d . 1 . .
H H8A_2 0.6157 0.1549 0.3674 0.024 Uiso calc R 1 . .
H H8B_2 0.5269 0.2004 0.3250 0.024 Uiso calc R 1 . .
C C9_2 0.55234(16) 0.12473(15) 0.20976(14) 0.0177(5) Uani d . 1 . .
H H9A_2 0.4917 0.1312 0.2104 0.021 Uiso calc R 1 . .
H H9B_2 0.5725 0.0704 0.2304 0.021 Uiso calc R 1 . .
C C10_2 0.55897(16) 0.13350(15) 0.12790(14) 0.0189(5) Uani d . 1 . .
H H10A_2 0.6197 0.1281 0.1273 0.023 Uiso calc R 1 . .
H H10B_2 0.5245 0.0910 0.0940 0.023 Uiso calc R 1 . .
O O1_2 0.52681(10) 0.21182(10) 0.10056(9) 0.0181(4) Uani d . 1 . .
O O2_2 0.59253(10) 0.36047(11) 0.04492(9) 0.0193(4) Uani d . 1 . .
O O3_2 0.59857(10) 0.44038(10) 0.18339(9) 0.0185(4) Uani d . 1 . .
O O4_2 0.58130(10) 0.34137(10) 0.31210(9) 0.0181(4) Uani d . 1 . .
O O5_2 0.60505(10) 0.18609(10) 0.25677(9) 0.0170(3) Uani d . 1 . .
Ni Ni2_2 0.825118(16) 0.297252(17) 0.196959(14) 0.00979(7) Uani d . 1 . .
O O6_2 0.70295(9) 0.30002(12) 0.20898(9) 0.0145(3) Uani d D 1 . .
H H6C_2 0.6706(13) 0.3395(9) 0.1940(14) 0.022 Uiso d D 1 . .
H H6D_2 0.6730(13) 0.2655(10) 0.2225(14) 0.022 Uiso d D 1 . .
O O7_2 0.94396(9) 0.30420(11) 0.17956(8) 0.0124(3) Uani d D 1 . .
H H7C_2 0.9844(11) 0.3188(13) 0.2183(9) 0.019 Uiso d D 1 . .
H H7D_2 0.9673(13) 0.2658(11) 0.1615(12) 0.019 Uiso d D 1 . .
O O8_2 0.77091(10) 0.32865(10) 0.08252(9) 0.0150(3) Uani d D 1 . .
H H8C_2 0.7180(6) 0.3368(14) 0.0701(14) 0.022 Uiso d D 1 . .
H H8D_2 0.7905(12) 0.3657(12) 0.0605(13) 0.022 Uiso d D 1 . .
O O9_2 0.84586(10) 0.41468(9) 0.23555(9) 0.0149(3) Uani d D 1 . .
H H9C_2 0.8200(15) 0.4487(12) 0.2029(9) 0.022 Uiso d D 1 . .
H H9D_2 0.8410(15) 0.4301(14) 0.2783(7) 0.022 Uiso d D 1 . .
O O10_2 0.87546(10) 0.26236(10) 0.31186(9) 0.0139(3) Uani d D 1 . .
H H10C_2 0.8635(15) 0.2965(10) 0.3426(12) 0.021 Uiso d D 1 . .
H H10D_2 0.8569(15) 0.2187(8) 0.3254(13) 0.021 Uiso d D 1 . .
O O11_2 0.81789(10) 0.17723(10) 0.16744(9) 0.0153(3) Uani d D 1 . .
H H11C_2 0.7946(15) 0.1490(14) 0.1951(10) 0.023 Uiso d D 1 . .
H H11D_2 0.7942(14) 0.1609(14) 0.1218(6) 0.023 Uiso d D 1 . .
N N1_2 0.83228(12) 0.42409(12) 0.43458(10) 0.0163(4) Uani d . 1 . .
O O12_2 0.82528(10) 0.34915(10) 0.42234(9) 0.0182(4) Uani d . 1 . .
O O13_2 0.81966(12) 0.45213(10) 0.49524(9) 0.0235(4) Uani d . 1 . .
O O14_2 0.85093(13) 0.46915(11) 0.38624(10) 0.0319(5) Uani d . 1 . .
N N2_2 0.76602(12) 0.08139(11) 0.33450(11) 0.0163(4) Uani d . 1 . .
O O15_2 0.75992(10) 0.07435(9) 0.26371(9) 0.0182(4) Uani d . 1 . .
O O16_2 0.72429(11) 0.03497(10) 0.36583(9) 0.0204(4) Uani d . 1 . .
O O17_2 0.81366(12) 0.13438(11) 0.37563(10) 0.0270(4) Uani d . 1 . .
O O18_2 0.74373(15) 0.11927(12) 0.02295(11) 0.0358(5) Uani d D 1 . .
H H18C_2 0.7836(16) 0.1172(17) -0.0001(19) 0.054 Uiso d D 1 . .
H H18D_2 0.7251(18) 0.0712(9) 0.0173(18) 0.054 Uiso d D 1 . .

loop_
_atom_site_aniso_label
_atom_site_aniso_U_11
_atom_site_aniso_U_22
_atom_site_aniso_U_33
_atom_site_aniso_U_12
_atom_site_aniso_U_13
_atom_site_aniso_U_23
C1_1 0.0232(14) 0.0287(14) 0.0172(12) 0.0007(11) 0.0056(10) -0.0094(11)
C2_1 0.0157(13) 0.0340(15) 0.0140(12) 0.0001(11) 0.0031(10) -0.0031(11)
C3_1 0.0215(13) 0.0300(15) 0.0167(12) 0.0029(11) 0.0047(10) 0.0074(11)
C4_1 0.0178(13) 0.0233(13) 0.0231(13) 0.0061(11) 0.0039(10) 0.0052(11)
C5_1 0.0182(13) 0.0158(13) 0.0261(14) -0.0006(11) 0.0102(11) -0.0057(11)
C6_1 0.0176(12) 0.0216(13) 0.0236(13) -0.0069(10) 0.0088(10) -0.0079(11)
C7_1 0.0140(13) 0.0302(15) 0.0121(11) 0.0012(10) 0.0015(10) -0.0020(10)
C8_1 0.0195(13) 0.0295(14) 0.0148(12) 0.0042(11) 0.0077(10) 0.0029(11)
C9_1 0.0183(13) 0.0132(13) 0.0279(14) -0.0023(10) 0.0045(11) 0.0037(11)
C10_1 0.0208(13) 0.0159(13) 0.0311(14) 0.0031(11) 0.0029(11) -0.0012(11)
O1_1 0.0188(9) 0.0197(9) 0.0196(8) 0.0047(7) 0.0076(7) -0.0031(7)
O2_1 0.0144(8) 0.0295(10) 0.0154(8) 0.0013(7) 0.0021(7) -0.0011(7)
O3_1 0.0153(9) 0.0217(9) 0.0177(8) 0.0037(7) 0.0042(7) 0.0002(7)
O4_1 0.0135(8) 0.0224(9) 0.0184(9) -0.0036(7) 0.0025(7) -0.0007(7)
O5_1 0.0189(9) 0.0191(9) 0.0194(8) -0.0027(7) 0.0090(7) 0.0008(7)
Ni1_1 0.00909(14) 0.01140(15) 0.00932(13) -0.00030(12) 0.00296(10) 0.00000(12)
O6_1 0.0088(8) 0.0213(9) 0.0178(8) 0.0016(8) 0.0060(6) 0.0070(8)
O7_1 0.0088(7) 0.0175(10) 0.0134(7) 0.0010(7) 0.0040(6) -0.0024(7)
O8_1 0.0141(8) 0.0217(9) 0.0124(8) -0.0018(7) 0.0032(7) 0.0045(7)
O9_1 0.0183(8) 0.0137(8) 0.0149(8) 0.0013(7) 0.0064(7) -0.0004(7)
O10_1 0.0164(8) 0.0155(8) 0.0091(7) 0.0012(7) 0.0022(6) -0.0002(6)
O11_1 0.0230(9) 0.0121(8) 0.0138(8) -0.0039(7) 0.0070(7) -0.0010(7)
N1_1 0.0125(10) 0.0177(11) 0.0124(9) -0.0045(8) 0.0029(8) -0.0019(8)
O12_1 0.0277(10) 0.0169(9) 0.0173(8) 0.0105(8) 0.0039(7) 0.0007(7)
O13_1 0.0315(10) 0.0203(9) 0.0155(8) 0.0050(8) 0.0120(7) 0.0014(7)
O14_1 0.0376(11) 0.0205(10) 0.0156(9) -0.0019(8) 0.0106(8) 0.0034(8)
N2_1 0.0215(11) 0.0158(11) 0.0191(11) -0.0006(9) 0.0065(9) 0.0009(9)
O15_1 0.0217(9) 0.0195(9) 0.0125(8) 0.0006(7) 0.0074(7) 0.0012(7)
O16_1 0.0364(11) 0.0197(9) 0.0199(9) -0.0088(8) 0.0159(8) -0.0003(7)
O17_1 0.0461(12) 0.0210(10) 0.0207(10) -0.0171(9) 0.0011(9) -0.0019(8)
O18_1 0.048(3) 0.0225(15) 0.0205(12) -0.0138(15) 0.0145(15) -0.0064(11)
O18'_1 0.048(3) 0.0225(15) 0.0205(12) -0.0138(15) 0.0145(15) -0.0064(11)
C1_2 0.0221(13) 0.0279(14) 0.0144(12) -0.0022(11) 0.0056(10) -0.0051(10)
C2_2 0.0105(12) 0.0260(14) 0.0141(11) -0.0015(10) -0.0011(9) 0.0009(10)
C3_2 0.0243(14) 0.0219(13) 0.0201(12) 0.0012(11) 0.0020(10) 0.0079(11)
C4_2 0.0178(13) 0.0196(13) 0.0262(13) 0.0052(10) -0.0004(10) 0.0046(11)
C5_2 0.0154(13) 0.0169(13) 0.0310(15) -0.0010(10) 0.0106(11) -0.0072(11)
C6_2 0.0167(12) 0.0241(14) 0.0227(13) -0.0055(10) 0.0060(10) -0.0086(11)
C7_2 0.0151(12) 0.0326(17) 0.0121(11) 0.0037(11) 0.0037(9) 0.0017(11)
C8_2 0.0189(12) 0.0267(14) 0.0160(12) 0.0011(11) 0.0082(10) 0.0033(11)
C9_2 0.0168(13) 0.0106(12) 0.0245(13) -0.0019(10) 0.0039(11) 0.0016(11)
C10_2 0.0194(13) 0.0134(12) 0.0246(13) 0.0029(10) 0.0072(11) -0.0026(11)
O1_2 0.0206(9) 0.0192(9) 0.0165(8) 0.0032(7) 0.0084(7) -0.0015(7)
O2_2 0.0156(9) 0.0230(9) 0.0177(8) -0.0002(7) 0.0020(7) 0.0016(7)
O3_2 0.0161(8) 0.0189(9) 0.0194(8) 0.0025(7) 0.0034(7) 0.0004(7)
O4_2 0.0134(8) 0.0189(9) 0.0203(8) -0.0018(7) 0.0021(7) -0.0024(7)
O5_2 0.0160(9) 0.0181(9) 0.0187(8) -0.0006(7) 0.0076(7) 0.0010(7)
Ni2_2 0.00941(14) 0.01073(15) 0.00942(13) 0.00003(12) 0.00296(10) 0.00057(12)
O6_2 0.0090(7) 0.0162(8) 0.0198(8) 0.0015(8) 0.0063(6) 0.0057(8)
O7_2 0.0094(7) 0.0152(8) 0.0124(7) 0.0001(7) 0.0031(6) -0.0025(7)
O8_2 0.0118(8) 0.0203(9) 0.0126(8) 0.0000(7) 0.0029(7) 0.0060(7)
O9_2 0.0201(9) 0.0122(8) 0.0130(8) 0.0007(7) 0.0057(7) 0.0008(7)
O10_2 0.0155(8) 0.0129(8) 0.0127(8) -0.0009(7) 0.0029(6) 0.0006(7)
O11_2 0.0207(9) 0.0132(8) 0.0127(8) -0.0032(7) 0.0058(7) -0.0010(7)
N1_2 0.0148(10) 0.0196(11) 0.0130(9) -0.0025(8) 0.0018(8) 0.0004(8)
O12_2 0.0196(9) 0.0175(9) 0.0171(8) -0.0003(7) 0.0046(7) -0.0006(7)
O13_2 0.0397(11) 0.0195(9) 0.0140(8) 0.0002(8) 0.0120(8) -0.0007(7)
O14_2 0.0576(14) 0.0234(10) 0.0186(9) -0.0153(10) 0.0172(9) -0.0021(8)
N2_2 0.0200(10) 0.0121(10) 0.0177(10) 0.0013(8) 0.0065(8) 0.0020(8)
O15_2 0.0236(9) 0.0184(9) 0.0149(8) 0.0016(7) 0.0094(7) 0.0016(7)
O16_2 0.0299(10) 0.0158(9) 0.0181(8) -0.0076(7) 0.0110(7) 0.0004(7)
O17_2 0.0373(11) 0.0210(10) 0.0202(9) -0.0143(9) 0.0043(8) -0.0020(8)
O18_2 0.0592(14) 0.0280(11) 0.0218(10) -0.0090(10) 0.0141(10) -0.0084(9)

loop_
_atom_type_symbol
_atom_type_description
_atom_type_scat_dispersion_real
_atom_type_scat_dispersion_imag
_atom_type_scat_source
C C 0.0033 0.0016 'International Tables Vol C Tables 4.2.6.8 and 6.1.1.4'
H H 0.0000 0.0000 'International Tables Vol C Tables 4.2.6.8 and 6.1.1.4'
N N 0.0061 0.0033 'International Tables Vol C Tables 4.2.6.8 and 6.1.1.4'
O O 0.0106 0.0060 'International Tables Vol C Tables 4.2.6.8 and 6.1.1.4'
Ni Ni 0.3393 1.1124 'International Tables Vol C Tables 4.2.6.8 and 6.1.1.4'

loop_
_geom_angle_atom_site_label_1
_geom_angle_atom_site_label_2
_geom_angle_atom_site_label_3
_geom_angle
O1_1 C1_1 C2_1 108.12(19)
O1_1 C1_1 H1A_1 110.1
C2_1 C1_1 H1A_1 110.1
O1_1 C1_1 H1B_1 110.1
C2_1 C1_1 H1B_1 110.1
H1A_1 C1_1 H1B_1 108.4
O2_1 C2_1 C1_1 109.68(19)
O2_1 C2_1 H2A_1 109.7
C1_1 C2_1 H2A_1 109.7
O2_1 C2_1 H2B_1 109.7
C1_1 C2_1 H2B_1 109.7
H2A_1 C2_1 H2B_1 108.2
O2_1 C3_1 C4_1 112.28(19)
O2_1 C3_1 H3A_1 109.1
C4_1 C3_1 H3A_1 109.1
O2_1 C3_1 H3B_1 109.1
C4_1 C3_1 H3B_1 109.1
H3A_1 C3_1 H3B_1 107.9
O3_1 C4_1 C3_1 108.13(19)
O3_1 C4_1 H4A_1 110.1
C3_1 C4_1 H4A_1 110.1
O3_1 C4_1 H4B_1 110.1
C3_1 C4_1 H4B_1 110.1
H4A_1 C4_1 H4B_1 108.4
O3_1 C5_1 C6_1 108.8(2)
O3_1 C5_1 H5A_1 109.9
C6_1 C5_1 H5A_1 109.9
O3_1 C5_1 H5B_1 109.9
C6_1 C5_1 H5B_1 109.9
H5A_1 C5_1 H5B_1 108.3
O4_1 C6_1 C5_1 108.09(19)
O4_1 C6_1 H6A_1 110.1
C5_1 C6_1 H6A_1 110.1
O4_1 C6_1 H6B_1 110.1
C5_1 C6_1 H6B_1 110.1
H6A_1 C6_1 H6B_1 108.4
O4_1 C7_1 C8_1 108.04(19)
O4_1 C7_1 H7A_1 110.1
C8_1 C7_1 H7A_1 110.1
O4_1 C7_1 H7B_1 110.1
C8_1 C7_1 H7B_1 110.1
H7A_1 C7_1 H7B_1 108.4
O5_1 C8_1 C7_1 108.58(19)
O5_1 C8_1 H8A_1 110.0
C7_1 C8_1 H8A_1 110.0
O5_1 C8_1 H8B_1 110.0
C7_1 C8_1 H8B_1 110.0
H8A_1 C8_1 H8B_1 108.4
O5_1 C9_1 C10_1 107.74(19)
O5_1 C9_1 H9A_1 110.2
C10_1 C9_1 H9A_1 110.2
O5_1 C9_1 H9B_1 110.2
C10_1 C9_1 H9B_1 110.2
H9A_1 C9_1 H9B_1 108.5
O1_1 C10_1 C9_1 108.2(2)
O1_1 C10_1 H10A_1 110.1
C9_1 C10_1 H10A_1 110.1
O1_1 C10_1 H10B_1 110.1
C9_1 C10_1 H10B_1 110.1
H10A_1 C10_1 H10B_1 108.4
C1_1 O1_1 C10_1 113.51(19)
C2_1 O2_1 C3_1 114.08(18)
C4_1 O3_1 C5_1 112.01(18)
C7_1 O4_1 C6_1 114.36(18)
C9_1 O5_1 C8_1 114.37(18)
O7_1 Ni1_1 O6_1 173.47(8)
O7_1 Ni1_1 O8_1 88.48(6)
O6_1 Ni1_1 O8_1 87.50(6)
O7_1 Ni1_1 O11_1 90.35(7)
O6_1 Ni1_1 O11_1 94.72(7)
O8_1 Ni1_1 O11_1 88.92(7)
O7_1 Ni1_1 O10_1 93.11(6)
O6_1 Ni1_1 O10_1 91.22(6)
O8_1 Ni1_1 O10_1 176.17(7)
O11_1 Ni1_1 O10_1 87.59(6)
O7_1 Ni1_1 O9_1 85.65(6)
O6_1 Ni1_1 O9_1 89.54(7)
O8_1 Ni1_1 O9_1 94.66(6)
O11_1 Ni1_1 O9_1 174.55(7)
O10_1 Ni1_1 O9_1 88.94(6)
Ni1_1 O6_1 H6C_1 123.2(16)
Ni1_1 O6_1 H6D_1 131.2(15)
H6C_1 O6_1 H6D_1 105.0(14)
Ni1_1 O7_1 H7C_1 115.5(15)
Ni1_1 O7_1 H7D_1 124.2(16)
H7C_1 O7_1 H7D_1 104.3(14)
Ni1_1 O8_1 H8C_1 117.1(16)
Ni1_1 O8_1 H8D_1 130.0(16)
H8C_1 O8_1 H8D_1 105.3(14)
Ni1_1 O9_1 H9C_1 110.8(18)
Ni1_1 O9_1 H9D_1 119.4(18)
H9C_1 O9_1 H9D_1 104.4(14)
Ni1_1 O10_1 H10C_1 116.2(16)
Ni1_1 O10_1 H10D_1 123.1(16)
H10C_1 O10_1 H10D_1 101.5(13)
Ni1_1 O11_1 H11C_1 109.0(17)
Ni1_1 O11_1 H11D_1 123.9(18)
H11C_1 O11_1 H11D_1 105.8(14)
O14_1 N1_1 O12_1 120.75(19)
O14_1 N1_1 O13_1 120.27(19)
O12_1 N1_1 O13_1 118.98(18)
O16_1 N2_1 O15_1 120.01(19)
O16_1 N2_1 O17_1 119.40(19)
O15_1 N2_1 O17_1 120.59(19)
H18C_1 O18_1 H18D_1 103.6(15)
H18C_1 O18'_1 H18D_1 93(3)
O1_2 C1_2 C2_2 108.21(19)
O1_2 C1_2 H1A_2 110.1
C2_2 C1_2 H1A_2 110.1
O1_2 C1_2 H1B_2 110.1
C2_2 C1_2 H1B_2 110.1
H1A_2 C1_2 H1B_2 108.4
O2_2 C2_2 C1_2 109.17(19)
O2_2 C2_2 H2A_2 109.8
C1_2 C2_2 H2A_2 109.8
O2_2 C2_2 H2B_2 109.8
C1_2 C2_2 H2B_2 109.8
H2A_2 C2_2 H2B_2 108.3
O2_2 C3_2 C4_2 111.85(19)
O2_2 C3_2 H3A_2 109.2
C4_2 C3_2 H3A_2 109.2
O2_2 C3_2 H3B_2 109.2
C4_2 C3_2 H3B_2 109.2
H3A_2 C3_2 H3B_2 107.9
O3_2 C4_2 C3_2 107.79(19)
O3_2 C4_2 H4A_2 110.1
C3_2 C4_2 H4A_2 110.1
O3_2 C4_2 H4B_2 110.1
C3_2 C4_2 H4B_2 110.1
H4A_2 C4_2 H4B_2 108.5
O3_2 C5_2 C6_2 108.8(2)
O3_2 C5_2 H5A_2 109.9
C6_2 C5_2 H5A_2 109.9
O3_2 C5_2 H5B_2 109.9
C6_2 C5_2 H5B_2 109.9
H5A_2 C5_2 H5B_2 108.3
O4_2 C6_2 C5_2 108.26(19)
O4_2 C6_2 H6A_2 110.0
C5_2 C6_2 H6A_2 110.0
O4_2 C6_2 H6B_2 110.0
C5_2 C6_2 H6B_2 110.0
H6A_2 C6_2 H6B_2 108.4
O4_2 C7_2 C8_2 108.00(18)
O4_2 C7_2 H7A_2 110.1
C8_2 C7_2 H7A_2 110.1
O4_2 C7_2 H7B_2 110.1
C8_2 C7_2 H7B_2 110.1
H7A_2 C7_2 H7B_2 108.4
O5_2 C8_2 C7_2 106.59(18)
O5_2 C8_2 H8A_2 110.4
C7_2 C8_2 H8A_2 110.4
O5_2 C8_2 H8B_2 110.4
C7_2 C8_2 H8B_2 110.4
H8A_2 C8_2 H8B_2 108.6
O5_2 C9_2 C10_2 107.94(19)
O5_2 C9_2 H9A_2 110.1
C10_2 C9_2 H9A_2 110.1
O5_2 C9_2 H9B_2 110.1
C10_2 C9_2 H9B_2 110.1
H9A_2 C9_2 H9B_2 108.4
O1_2 C10_2 C9_2 107.52(19)
O1_2 C10_2 H10A_2 110.2
C9_2 C10_2 H10A_2 110.2
O1_2 C10_2 H10B_2 110.2
C9_2 C10_2 H10B_2 110.2
H10A_2 C10_2 H10B_2 108.5
C1_2 O1_2 C10_2 112.88(17)
C2_2 O2_2 C3_2 112.93(18)
C4_2 O3_2 C5_2 112.77(18)
C6_2 O4_2 C7_2 115.25(17)
C8_2 O5_2 C9_2 114.63(17)
O7_2 Ni2_2 O11_2 90.16(7)
O7_2 Ni2_2 O6_2 174.76(8)
O11_2 Ni2_2 O6_2 93.57(7)
O7_2 Ni2_2 O8_2 89.39(6)
O11_2 Ni2_2 O8_2 90.60(6)
O6_2 Ni2_2 O8_2 86.90(6)
O7_2 Ni2_2 O9_2 85.78(7)
O11_2 Ni2_2 O9_2 173.39(6)
O6_2 Ni2_2 O9_2 90.83(7)
O8_2 Ni2_2 O9_2 94.56(6)
O7_2 Ni2_2 O10_2 92.51(6)
O11_2 Ni2_2 O10_2 87.93(6)
O6_2 Ni2_2 O10_2 91.30(6)
O8_2 Ni2_2 O10_2 177.61(6)
O9_2 Ni2_2 O10_2 87.04(6)
Ni2_2 O6_2 H6C_2 121.4(16)
Ni2_2 O6_2 H6D_2 132.6(16)
H6C_2 O6_2 H6D_2 105.6(14)
Ni2_2 O7_2 H7C_2 115.9(15)
Ni2_2 O7_2 H7D_2 123.9(16)
H7C_2 O7_2 H7D_2 101.6(13)
Ni2_2 O8_2 H8C_2 115.2(16)
Ni2_2 O8_2 H8D_2 122.8(16)
H8C_2 O8_2 H8D_2 104.8(14)
Ni2_2 O9_2 H9C_2 113.5(17)
Ni2_2 O9_2 H9D_2 123.4(17)
H9C_2 O9_2 H9D_2 106.2(14)
Ni2_2 O10_2 H10C_2 111.2(16)
Ni2_2 O10_2 H10D_2 116.8(17)
H10C_2 O10_2 H10D_2 102.6(13)
Ni2_2 O11_2 H11C_2 112.8(17)
Ni2_2 O11_2 H11D_2 122.6(17)
H11C_2 O11_2 H11D_2 103.5(14)
O14_2 N1_2 O13_2 121.0(2)
O14_2 N1_2 O12_2 119.83(19)
O13_2 N1_2 O12_2 119.21(19)
O15_2 N2_2 O16_2 119.90(18)
O15_2 N2_2 O17_2 121.22(19)
O16_2 N2_2 O17_2 118.88(18)
H18C_2 O18_2 H18D_2 101.3(14)

loop_
_geom_bond_atom_site_label_1
_geom_bond_atom_site_label_2
_geom_bond_distance
C1_1 O1_1 1.422(3)
C1_1 C2_1 1.509(4)
C1_1 H1A_1 0.9900
C1_1 H1B_1 0.9900
C2_1 O2_1 1.433(3)
C2_1 H2A_1 0.9900
C2_1 H2B_1 0.9900
C3_1 O2_1 1.435(3)
C3_1 C4_1 1.500(3)
C3_1 H3A_1 0.9900
C3_1 H3B_1 0.9900
C4_1 O3_1 1.426(3)
C4_1 H4A_1 0.9900
C4_1 H4B_1 0.9900
C5_1 O3_1 1.428(3)
C5_1 C6_1 1.500(3)
C5_1 H5A_1 0.9900
C5_1 H5B_1 0.9900
C6_1 O4_1 1.434(3)
C6_1 H6A_1 0.9900
C6_1 H6B_1 0.9900
C7_1 O4_1 1.427(3)
C7_1 C8_1 1.492(3)
C7_1 H7A_1 0.9900
C7_1 H7B_1 0.9900
C8_1 O5_1 1.430(3)
C8_1 H8A_1 0.9900
C8_1 H8B_1 0.9900
C9_1 O5_1 1.424(3)
C9_1 C10_1 1.496(3)
C9_1 H9A_1 0.9900
C9_1 H9B_1 0.9900
C10_1 O1_1 1.433(3)
C10_1 H10A_1 0.9900
C10_1 H10B_1 0.9900
Ni1_1 O7_1 2.0416(15)
Ni1_1 O6_1 2.0436(14)
Ni1_1 O8_1 2.0440(15)
Ni1_1 O11_1 2.0529(16)
Ni1_1 O10_1 2.0613(15)
Ni1_1 O9_1 2.0707(16)
O6_1 H6C_1 0.831(9)
O6_1 H6D_1 0.838(9)
O7_1 H7C_1 0.833(9)
O7_1 H7D_1 0.839(9)
O8_1 H8C_1 0.828(9)
O8_1 H8D_1 0.840(9)
O9_1 H9C_1 0.830(9)
O9_1 H9D_1 0.842(9)
O10_1 H10C_1 0.848(9)
O10_1 H10D_1 0.852(9)
O11_1 H11C_1 0.829(9)
O11_1 H11D_1 0.835(9)
N1_1 O14_1 1.243(2)
N1_1 O12_1 1.250(2)
N1_1 O13_1 1.256(2)
N2_1 O16_1 1.251(2)
N2_1 O15_1 1.251(2)
N2_1 O17_1 1.255(3)
O18_1 H18C_1 0.840(10)
O18_1 H18D_1 0.838(10)
O18'_1 H18C_1 0.84(3)
O18'_1 H18D_1 0.98(3)
C1_2 O1_2 1.427(3)
C1_2 C2_2 1.503(3)
C1_2 H1A_2 0.9900
C1_2 H1B_2 0.9900
C2_2 O2_2 1.426(3)
C2_2 H2A_2 0.9900
C2_2 H2B_2 0.9900
C3_2 O2_2 1.434(3)
C3_2 C4_2 1.513(3)
C3_2 H3A_2 0.9900
C3_2 H3B_2 0.9900
C4_2 O3_2 1.422(3)
C4_2 H4A_2 0.9900
C4_2 H4B_2 0.9900
C5_2 O3_2 1.433(3)
C5_2 C6_2 1.493(3)
C5_2 H5A_2 0.9900
C5_2 H5B_2 0.9900
C6_2 O4_2 1.426(3)
C6_2 H6A_2 0.9900
C6_2 H6B_2 0.9900
C7_2 O4_2 1.435(3)
C7_2 C8_2 1.498(3)
C7_2 H7A_2 0.9900
C7_2 H7B_2 0.9900
C8_2 O5_2 1.431(3)
C8_2 H8A_2 0.9900
C8_2 H8B_2 0.9900
C9_2 O5_2 1.433(3)
C9_2 C10_2 1.504(3)
C9_2 H9A_2 0.9900
C9_2 H9B_2 0.9900
C10_2 O1_2 1.428(3)
C10_2 H10A_2 0.9900
C10_2 H10B_2 0.9900
Ni2_2 O7_2 2.0355(14)
Ni2_2 O11_2 2.0459(16)
Ni2_2 O6_2 2.0479(14)
Ni2_2 O8_2 2.0515(15)
Ni2_2 O9_2 2.0538(16)
Ni2_2 O10_2 2.0660(15)
O6_2 H6C_2 0.832(9)
O6_2 H6D_2 0.827(9)
O7_2 H7C_2 0.843(9)
O7_2 H7D_2 0.847(9)
O8_2 H8C_2 0.832(9)
O8_2 H8D_2 0.836(9)
O9_2 H9C_2 0.832(9)
O9_2 H9D_2 0.830(9)
O10_2 H10C_2 0.848(9)
O10_2 H10D_2 0.842(9)
O11_2 H11C_2 0.842(9)
O11_2 H11D_2 0.841(9)
N1_2 O14_2 1.240(2)
N1_2 O13_2 1.248(2)
N1_2 O12_2 1.256(3)
N2_2 O15_2 1.247(2)
N2_2 O16_2 1.253(2)
N2_2 O17_2 1.257(3)
O18_2 H18C_2 0.858(10)
O18_2 H18D_2 0.845(10)

loop_
_geom_hbond_atom_site_label_D
_geom_hbond_atom_site_label_H
_geom_hbond_atom_site_label_A
_geom_hbond_site_symmetry_A
_geom_hbond_distance_DH
_geom_hbond_distance_HA
_geom_hbond_distance_DA
_geom_hbond_angle_DHA
O6_1 H6C_1 O3_1 . 0.831(9) 2.050(10) 2.876(2) 173(3)
O6_1 H6D_1 O5_1 . 0.838(9) 1.901(10) 2.730(2) 170(3)
O7_1 H7C_1 O4_2 . 0.833(9) 1.925(10) 2.757(2) 176(3)
O7_1 H7D_1 O1_2 . 0.839(9) 1.930(11) 2.762(2) 171(2)
O8_1 H8C_1 O2_1 . 0.828(9) 2.023(10) 2.841(2) 169(2)
O8_1 H8D_1 O13_2 3_454 0.840(9) 1.996(10) 2.832(2) 174(3)
O9_1 H9C_1 O16_1 4 0.830(9) 1.937(10) 2.763(2) 174(3)
O9_1 H9D_1 O14_1 . 0.842(9) 2.029(10) 2.860(2) 169(2)
O10_1 H10C_1 O12_1 . 0.848(9) 1.909(11) 2.742(2) 167(2)
O10_1 H10D_1 O17_1 . 0.852(9) 1.916(10) 2.766(2) 174(2)
O11_1 H11C_1 O15_1 . 0.829(9) 1.986(13) 2.782(2) 161(3)
O11_1 H11D_1 O18_1 . 0.835(9) 1.869(10) 2.703(3) 177(2)
O6_2 H6C_2 O3_2 . 0.832(9) 2.011(11) 2.828(2) 167(3)
O6_2 H6D_2 O5_2 . 0.827(9) 1.920(10) 2.746(2) 179(3)
O7_2 H7C_2 O4_1 1_655 0.843(9) 1.937(10) 2.772(2) 171(2)
O7_2 H7D_2 O1_1 1_655 0.847(9) 1.901(11) 2.740(2) 170(2)
O8_2 H8C_2 O2_2 . 0.832(9) 1.990(10) 2.821(2) 177(3)
O8_2 H8D_2 O13_1 3_554 0.836(9) 2.029(12) 2.840(2) 163(2)
O9_2 H9C_2 O16_2 4_655 0.832(9) 1.886(11) 2.712(2) 172(3)
O9_2 H9D_2 O14_2 . 0.830(9) 1.998(10) 2.819(2) 170(2)
O10_2 H10C_2 O12_2 . 0.848(9) 1.915(12) 2.742(2) 165(2)
O10_2 H10D_2 O17_2 . 0.842(9) 1.895(11) 2.722(2) 167(2)
O11_2 H11C_2 O15_2 . 0.842(9) 1.931(10) 2.764(2) 170(3)
O11_2 H11D_2 O18_2 . 0.841(9) 1.857(10) 2.697(2) 177(3)
O18_2 H18D_2 O13_2 4_645 0.845(10) 2.085(10) 2.930(3) 179(4)

loop_
_geom_torsion_atom_site_label_1
_geom_torsion_atom_site_label_2
_geom_torsion_atom_site_label_3
_geom_torsion_atom_site_label_4
_geom_torsion
O1_1 C1_1 C2_1 O2_1 76.8(2)
O2_1 C3_1 C4_1 O3_1 58.0(3)
O3_1 C5_1 C6_1 O4_1 -71.5(2)
O4_1 C7_1 C8_1 O5_1 66.3(2)
O5_1 C9_1 C10_1 O1_1 -61.5(3)
C2_1 C1_1 O1_1 C10_1 -171.00(19)
C9_1 C10_1 O1_1 C1_1 175.4(2)
C1_1 C2_1 O2_1 C3_1 -166.25(18)
C4_1 C3_1 O2_1 C2_1 81.7(2)
C3_1 C4_1 O3_1 C5_1 174.5(2)
C6_1 C5_1 O3_1 C4_1 164.26(19)
C8_1 C7_1 O4_1 C6_1 -170.02(18)
C5_1 C6_1 O4_1 C7_1 161.47(19)
C10_1 C9_1 O5_1 C8_1 167.88(19)
C7_1 C8_1 O5_1 C9_1 -156.52(19)
O1_2 C1_2 C2_2 O2_2 78.1(2)
O2_2 C3_2 C4_2 O3_2 55.9(3)
O3_2 C5_2 C6_2 O4_2 -73.7(2)
O4_2 C7_2 C8_2 O5_2 68.9(2)
O5_2 C9_2 C10_2 O1_2 -61.4(2)
C2_2 C1_2 O1_2 C10_2 -166.98(19)
C9_2 C10_2 O1_2 C1_2 179.02(19)
C1_2 C2_2 O2_2 C3_2 -167.92(19)
C4_2 C3_2 O2_2 C2_2 80.9(2)
C3_2 C4_2 O3_2 C5_2 171.76(19)
C6_2 C5_2 O3_2 C4_2 164.72(19)
C5_2 C6_2 O4_2 C7_2 163.88(18)
C8_2 C7_2 O4_2 C6_2 -164.98(19)
C7_2 C8_2 O5_2 C9_2 -164.03(19)
C10_2 C9_2 O5_2 C8_2 165.29(19)
